data_7016628
loop_
_publ_author_name
'Matouzenko, Galina S.'
'Jeanneau, Erwann'
'Yu Verat, Alexander'
'Bousseksou, Azzedine'

_publ_section_title
;
 Spin crossover and polymorphism in a family of
 1,2-bis(4-pyridyl)ethene-bridged binuclear iron(ii) complexes. A key
 role of structural distortions.
;
_journal_issue 37
_journal_name_full 'Dalton transactions (Cambridge, England : 2003)'
_journal_page_first 9608
_journal_page_last 9618
_journal_paper_doi 10.1039/c1dt10312a
_journal_volume 40
_journal_year 2011
_chemical_formula_moiety 'C40 H36 Fe2 N12 S4, 2(C H4 O)'
_chemical_formula_sum 'C42 H44 Fe2 N12 O2 S4'
_chemical_formula_weight 988.87
_space_group_IT_number 14
_symmetry_cell_setting monoclinic
_symmetry_space_group_name_Hall '-P 2yn'
_symmetry_space_group_name_H-M 'P 1 21/n 1'
_atom_sites_solution_hydrogens geom
_atom_sites_solution_primary direct
_cell_angle_alpha 90
_cell_angle_beta 96.612(9)
_cell_angle_gamma 90
_cell_formula_units_Z 2
_cell_length_a 10.3050(10)
_cell_length_b 16.467(2)
_cell_length_c 14.0430(10)
_cell_measurement_reflns_used 7944
_cell_measurement_temperature 290
_cell_measurement_theta_max 29.4874
_cell_measurement_theta_min 3.5546
_cell_volume 2367.1(4)
_computing_cell_refinement
;
CrysAlisPro, Oxford Diffraction Ltd.,
Version 1.171.33.66 (release 28-04-2010 CrysAlis171 .NET)
(compiled Apr 28 2010,14:27:37)
;
_computing_data_collection
;
CrysAlisPro, Oxford Diffraction Ltd.,
Version 1.171.33.66 (release 28-04-2010 CrysAlis171 .NET)
(compiled Apr 28 2010,14:27:37)
;
_computing_data_reduction
;
CrysAlisPro, Oxford Diffraction Ltd.,
Version 1.171.33.66 (release 28-04-2010 CrysAlis171 .NET)
(compiled Apr 28 2010,14:27:37)
;
_computing_molecular_graphics 'CAMERON (Watkin et al., 1996)'
_computing_publication_material 'CRYSTALS (Betteridge et al., 2003)'
_computing_structure_refinement 'CRYSTALS (Betteridge et al., 2003)'
_computing_structure_solution 'SIR97 (Altomare et al., 1999)'
_diffrn_ambient_temperature 290
_diffrn_detector_area_resol_mean 10.4685
_diffrn_measured_fraction_theta_full 0.997
_diffrn_measured_fraction_theta_max 0.893
_diffrn_measurement_device_type 'Xcalibur, Atlas, Gemini ultra'
_diffrn_radiation_monochromator graphite
_diffrn_radiation_source 'Enhance (Mo) X-ray Source'
_diffrn_radiation_type 'Mo K\a'
_diffrn_radiation_wavelength 0.7107
_diffrn_reflns_av_R_equivalents 0.046
_diffrn_reflns_limit_h_max 14
_diffrn_reflns_limit_h_min -10
_diffrn_reflns_limit_k_max 22
_diffrn_reflns_limit_k_min -22
_diffrn_reflns_limit_l_max 19
_diffrn_reflns_limit_l_min -18
_diffrn_reflns_number 21686
_diffrn_reflns_theta_full 26.300
_diffrn_reflns_theta_max 29.550
_diffrn_reflns_theta_min 3.562
_diffrn_standards_number 0
_exptl_absorpt_coefficient_mu 0.838
_exptl_absorpt_correction_T_max 0.910
_exptl_absorpt_correction_T_min 0.731
_exptl_absorpt_correction_type analytical
_exptl_absorpt_process_details
;
CrysAlisPro, Oxford Diffraction Ltd.,
Version 1.171.33.66 (release 28-04-2010 CrysAlis171 .NET)
(compiled Apr 28 2010,14:27:37)
Analytical numeric absorption correction using a multifaceted crystal
model based on expressions derived by R.C. Clark & J.S. Reid.
(Clark, R. C. & Reid, J. S. (1995). Acta Cryst. A51, 887-897)
;
_exptl_crystal_colour 'dark brown'
_exptl_crystal_density_diffrn 1.387
_exptl_crystal_density_method 'not measured'
_exptl_crystal_description needle
_exptl_crystal_F_000 1024
_exptl_crystal_size_max 0.687
_exptl_crystal_size_mid 0.216
_exptl_crystal_size_min 0.141
_refine_diff_density_max 1.04
_refine_diff_density_min -0.82
_refine_ls_extinction_method None
_refine_ls_goodness_of_fit_ref 1.0006
_refine_ls_hydrogen_treatment none
_refine_ls_matrix_type full
_refine_ls_number_parameters 280
_refine_ls_number_reflns 5911
_refine_ls_number_restraints 0
_refine_ls_R_factor_all 0.0942
_refine_ls_R_factor_gt 0.0527
_refine_ls_shift/su_max 0.0001703
_refine_ls_shift/su_mean 0.0000110
_refine_ls_structure_factor_coef Fsqd
_refine_ls_weighting_details
;
Method, part 1, Chebychev polynomial, (Watkin, 1994, Prince, 1982)
[weight] = 1.0/[A~0~*T~0~(x)+A~1~*T~1~(x) ... +A~n-1~]*T~n-1~(x)]
where A~i~ are the Chebychev coefficients listed below and x= Fcalc/Fmax
Method = Robust Weighting (Prince, 1982)
W = [weight] * [1-(deltaF/6*sigmaF)^2^]^2^
A~i~ are:
0.131E+04 0.218E+04 0.134E+04 570. 136.
;
_refine_ls_weighting_scheme calc
_refine_ls_wR_factor_all 0.2112
_refine_ls_wR_factor_gt 0.1386
_refine_ls_wR_factor_ref 0.2112
_reflns_limit_h_max 13
_reflns_limit_h_min -14
_reflns_limit_k_max 22
_reflns_limit_k_min 0
_reflns_limit_l_max 19
_reflns_limit_l_min 0
_reflns_number_gt 3130
_reflns_number_total 5911
_reflns_threshold_expression I>2.0\s(I)
_oxford_diffrn_Wilson_B_factor 0.00
_oxford_diffrn_Wilson_scale 0.00
_oxford_refine_ls_r_factor_ref 0.0942
_oxford_refine_ls_scale 3.04(4)
_oxford_reflns_number_all 5911
_oxford_reflns_threshold_expression_ref I>-10.0\s(I)
_cod_data_source_file c1dt10312a.txt
_cod_data_source_block 2
_cod_depositor_comments
;
The following automatic conversions were performed:

'_symmetry_cell_setting' value 'Monoclinic' changed to 'monoclinic'
according to /home/saulius/struct/CIF-dictionaries/cif_core.dic
dictionary named 'cif_core.dic' version 2.4.1 from 2010-06-29.

Automatic conversion script
Id: cif_fix_values 1715 2011-07-08 13:25:40Z adriana 
;
_cod_original_sg_symbol_H-M 'P 1 21/n 1 '
_cod_database_code 7016628

loop_
_symmetry_equiv_pos_as_xyz
x,y,z
-x,-y,-z
-x+1/2,y+1/2,-z+1/2
x+1/2,-y+1/2,z+1/2

loop_
_atom_site_label
_atom_site_type_symbol
_atom_site_fract_x
_atom_site_fract_y
_atom_site_fract_z
_atom_site_U_iso_or_equiv
_atom_site_occupancy
_atom_site_adp_type
_atom_site_refinement_flags_posn
C1 C 0.3164(5) 0.0977(3) 0.2045(3) 0.0636 1.0000 Uani .
C2 C 0.7248(5) 0.1666(3) 0.3106(3) 0.0651 1.0000 Uani .
C3 C 0.3597(5) 0.0739(3) 0.4863(4) 0.0677 1.0000 Uani .
C4 C 0.3619(6) 0.0255(4) 0.5655(5) 0.0817 1.0000 Uani .
C5 C 0.4501(7) 0.0430(4) 0.6437(4) 0.0911 1.0000 Uani .
C6 C 0.5289(7) 0.1084(4) 0.6418(4) 0.0879 1.0000 Uani .
C7 C 0.5207(5) 0.1566(3) 0.5591(3) 0.0692 1.0000 Uani .
C8 C 0.6078(6) 0.2285(4) 0.5505(4) 0.0872 1.0000 Uani .
C9 C 0.4535(7) 0.3442(4) 0.5273(5) 0.0919 1.0000 Uani .
C10 C 0.3117(6) 0.3297(3) 0.4943(3) 0.0675 1.0000 Uani .
C11 C 0.2173(8) 0.3668(4) 0.5420(4) 0.0920 1.0000 Uani .
C12 C 0.0870(8) 0.3556(4) 0.5078(5) 0.1011 1.0000 Uani .
C13 C 0.0545(7) 0.3069(4) 0.4303(6) 0.0984 1.0000 Uani .
C14 C 0.1543(6) 0.2723(3) 0.3867(4) 0.0749 1.0000 Uani .
C15 C 0.4885(7) 0.3022(3) 0.1663(4) 0.0856 1.0000 Uani .
C16 C 0.4998(7) 0.3588(3) 0.0964(4) 0.0857 1.0000 Uani .
C17 C 0.4684(5) 0.4389(3) 0.1116(3) 0.0611 1.0000 Uani .
C18 C 0.4219(5) 0.4552(3) 0.1972(4) 0.0694 1.0000 Uani .
C19 C 0.4124(5) 0.3946(3) 0.2633(3) 0.0664 1.0000 Uani .
C20 C 0.4815(5) 0.5046(3) 0.0431(3) 0.0639 1.0000 Uani .
C21 C 0.7681(8) 0.4225(5) 0.3364(6) 0.1196 1.0000 Uani .
N1 N 0.3222(5) 0.1471(3) 0.2625(3) 0.0746 1.0000 Uani .
N2 N 0.6204(5) 0.1796(3) 0.3257(4) 0.0801 1.0000 Uani .
N3 N 0.4377(4) 0.1387(2) 0.4824(3) 0.0590 1.0000 Uani .
N4 N 0.5427(4) 0.2897(3) 0.4842(3) 0.0716 1.0000 Uani .
N5 N 0.2811(4) 0.2832(2) 0.4180(3) 0.0616 1.0000 Uani .
N6 N 0.4455(4) 0.3186(2) 0.2497(3) 0.0633 1.0000 Uani .
Fe1 Fe 0.43974(7) 0.22201(4) 0.35937(4) 0.0560 1.0000 Uani .
S1 S 0.3125(2) 0.02540(11) 0.12682(11) 0.1027 1.0000 Uani .
S2 S 0.87083(18) 0.14799(19) 0.28827(15) 0.1300 1.0000 Uani .
O1 O 0.7281(8) 0.3983(5) 0.4183(5) 0.1936 1.0000 Uani .
H31 H 0.3009 0.0621 0.4314 0.0811 1.0000 Uiso R
H41 H 0.3047 -0.0187 0.5667 0.0980 1.0000 Uiso R
H51 H 0.4566 0.0103 0.6977 0.1088 1.0000 Uiso R
H61 H 0.5874 0.1218 0.6940 0.1060 1.0000 Uiso R
H81 H 0.6288 0.2529 0.6128 0.1049 1.0000 Uiso R
H82 H 0.6875 0.2111 0.5266 0.1051 1.0000 Uiso R
H91 H 0.4684 0.3376 0.5967 0.1101 1.0000 Uiso R
H92 H 0.4739 0.3995 0.5110 0.1102 1.0000 Uiso R
H111 H 0.2420 0.3985 0.5967 0.1099 1.0000 Uiso R
H121 H 0.0213 0.3811 0.5376 0.1210 1.0000 Uiso R
H131 H -0.0325 0.2982 0.4066 0.1180 1.0000 Uiso R
H141 H 0.1331 0.2399 0.3329 0.0902 1.0000 Uiso R
H151 H 0.5130 0.2494 0.1552 0.1028 1.0000 Uiso R
H161 H 0.5299 0.3429 0.0395 0.1027 1.0000 Uiso R
H181 H 0.3955 0.5079 0.2099 0.0831 1.0000 Uiso R
H191 H 0.3813 0.4081 0.3216 0.0802 1.0000 Uiso R
H201 H 0.4640 0.5572 0.0630 0.0770 1.0000 Uiso R
H4 H 0.6039 0.3199 0.4626 0.1070 1.0000 Uiso R
H211 H 0.8546 0.4469 0.3496 0.1790 1.0000 Uiso R
H213 H 0.7710 0.3760 0.2944 0.1790 1.0000 Uiso R
H212 H 0.7069 0.4621 0.3064 0.1791 1.0000 Uiso R
H1 H 0.7310 0.4289 0.4659 0.2901 1.0000 Uiso R

loop_
_atom_site_aniso_label
_atom_site_aniso_U_11
_atom_site_aniso_U_22
_atom_site_aniso_U_33
_atom_site_aniso_U_23
_atom_site_aniso_U_13
_atom_site_aniso_U_12
C1 0.080(3) 0.062(3) 0.049(2) 0.008(2) 0.008(2) -0.014(2)
C2 0.079(3) 0.065(3) 0.052(2) 0.003(2) 0.012(2) 0.008(2)
C3 0.064(3) 0.066(3) 0.074(3) 0.014(2) 0.013(2) -0.001(2)
C4 0.087(4) 0.073(3) 0.090(4) 0.026(3) 0.031(3) 0.011(3)
C5 0.121(5) 0.084(4) 0.073(4) 0.030(3) 0.031(4) 0.025(4)
C6 0.106(4) 0.103(5) 0.053(3) 0.006(3) -0.002(3) 0.019(4)
C7 0.076(3) 0.079(3) 0.053(2) 0.003(2) 0.008(2) 0.005(3)
C8 0.079(4) 0.106(5) 0.074(3) -0.001(3) -0.007(3) -0.014(3)
C9 0.117(5) 0.081(4) 0.082(4) -0.023(3) 0.028(3) -0.014(3)
C10 0.096(4) 0.055(2) 0.057(2) 0.010(2) 0.030(2) 0.006(2)
C11 0.137(6) 0.073(3) 0.074(3) 0.011(3) 0.048(4) 0.027(4)
C12 0.115(6) 0.094(4) 0.102(5) 0.020(4) 0.048(4) 0.044(4)
C13 0.088(4) 0.098(4) 0.115(5) 0.029(4) 0.032(4) 0.023(4)
C14 0.083(3) 0.069(3) 0.074(3) 0.018(2) 0.017(3) 0.011(3)
C15 0.146(6) 0.057(3) 0.061(3) 0.003(2) 0.045(3) 0.013(3)
C16 0.143(5) 0.066(3) 0.055(3) 0.008(2) 0.042(3) 0.010(3)
C17 0.075(3) 0.058(2) 0.052(2) 0.0087(19) 0.016(2) 0.004(2)
C18 0.090(3) 0.055(2) 0.067(3) 0.012(2) 0.028(3) 0.013(2)
C19 0.088(3) 0.061(3) 0.055(2) 0.010(2) 0.027(2) 0.010(2)
C20 0.079(3) 0.060(2) 0.056(2) 0.008(2) 0.018(2) 0.006(2)
C21 0.114(6) 0.122(6) 0.121(6) 0.023(5) 0.009(5) -0.012(5)
N1 0.101(3) 0.065(2) 0.058(2) -0.0036(19) 0.006(2) -0.002(2)
N2 0.089(3) 0.075(3) 0.082(3) 0.014(2) 0.034(3) 0.011(2)
N3 0.060(2) 0.065(2) 0.0526(19) 0.0101(16) 0.0096(16) 0.0008(17)
N4 0.076(3) 0.073(3) 0.068(2) -0.007(2) 0.019(2) -0.017(2)
N5 0.073(2) 0.059(2) 0.056(2) 0.0115(16) 0.0213(18) 0.0046(18)
N6 0.086(3) 0.053(2) 0.054(2) 0.0077(16) 0.0230(19) 0.0028(18)
Fe1 0.0689(4) 0.0534(3) 0.0477(3) 0.0035(2) 0.0146(3) -0.0006(3)
S1 0.1565(17) 0.0887(10) 0.0673(9) -0.0199(7) 0.0313(10) -0.0430(11)
S2 0.0726(10) 0.225(3) 0.0921(12) -0.0116(15) 0.0062(9) 0.0344(13)
O1 0.220(8) 0.243(8) 0.126(5) -0.031(5) 0.058(5) -0.149(7)

loop_
_atom_type_symbol
_atom_type_scat_dispersion_real
_atom_type_scat_dispersion_imag
_atom_type_scat_Cromer_Mann_a1
_atom_type_scat_Cromer_Mann_b1
_atom_type_scat_Cromer_Mann_a2
_atom_type_scat_Cromer_Mann_b2
_atom_type_scat_Cromer_Mann_a3
_atom_type_scat_Cromer_Mann_b3
_atom_type_scat_Cromer_Mann_a4
_atom_type_scat_Cromer_Mann_b4
_atom_type_scat_Cromer_Mann_c
_atom_type_scat_source
C 0.0033 0.0016 2.3100 20.8439 1.0200 10.2075 1.5886 0.5687 0.8650 51.6512 0.2156 'International Tables Vol C 4.2.6.8 and 6.1.1.4'
H 0.0000 0.0000 0.4930 10.5109 0.3229 26.1257 0.1402 3.1424 0.0408 57.7998 0.0030 'International Tables Vol C 4.2.6.8 and 6.1.1.4'
N 0.0061 0.0033 12.2126 0.0057 3.1322 9.8933 2.0125 28.9975 1.1663 0.5826 -11.5290 'International Tables Vol C 4.2.6.8 and 6.1.1.4'
S 0.1246 0.1234 6.9053 1.4679 5.2034 22.2151 1.4379 0.2536 1.5863 56.1720 0.8669 'International Tables Vol C 4.2.6.8 and 6.1.1.4'
Fe 0.3463 0.8444 11.7695 4.7611 7.3573 0.3072 3.5222 15.3535 2.3045 76.8805 1.0369 'International Tables Vol C 4.2.6.8 and 6.1.1.4'
O 0.0106 0.0060 3.0485 13.2771 2.2868 5.7011 1.5463 0.3239 0.8670 32.9089 0.2508 'International Tables Vol C 4.2.6.8 and 6.1.1.4'

loop_
_geom_angle_atom_site_label_1
_geom_angle_site_symmetry_1
_geom_angle_atom_site_label_2
_geom_angle_atom_site_label_3
_geom_angle_site_symmetry_3
_geom_angle
_geom_angle_publ_flag
N1 . C1 S1 . 177.1(5) yes
N2 . C2 S2 . 179.4(5) yes
C4 . C3 N3 . 122.9(5) yes
C4 . C3 H31 . 119.6 no
N3 . C3 H31 . 117.5 no
C3 . C4 C5 . 118.4(6) yes
C3 . C4 H41 . 121.1 no
C5 . C4 H41 . 120.5 no
C4 . C5 C6 . 119.7(5) yes
C4 . C5 H51 . 120.8 no
C6 . C5 H51 . 119.5 no
C5 . C6 C7 . 119.3(6) yes
C5 . C6 H61 . 121.1 no
C7 . C6 H61 . 119.6 no
C6 . C7 C8 . 122.3(5) yes
C6 . C7 N3 . 121.2(5) yes
C8 . C7 N3 . 116.4(4) yes
C7 . C8 N4 . 110.9(4) yes
C7 . C8 H81 . 109.3 no
N4 . C8 H81 . 108.9 no
C7 . C8 H82 . 109.6 no
N4 . C8 H82 . 109.0 no
H81 . C8 H82 . 109.1 no
C10 . C9 N4 . 114.2(5) yes
C10 . C9 H91 . 109.0 no
N4 . C9 H91 . 108.1 no
C10 . C9 H92 . 107.9 no
N4 . C9 H92 . 108.4 no
H91 . C9 H92 . 109.1 no
C9 . C10 C11 . 119.6(6) yes
C9 . C10 N5 . 118.3(5) yes
C11 . C10 N5 . 122.1(6) yes
C10 . C11 C12 . 118.7(6) yes
C10 . C11 H111 . 120.1 no
C12 . C11 H111 . 121.2 no
C11 . C12 C13 . 119.7(6) yes
C11 . C12 H121 . 120.4 no
C13 . C12 H121 . 119.9 no
C12 . C13 C14 . 118.1(7) yes
C12 . C13 H131 . 120.9 no
C14 . C13 H131 . 121.0 no
C13 . C14 N5 . 123.1(6) yes
C13 . C14 H141 . 118.6 no
N5 . C14 H141 . 118.2 no
C16 . C15 N6 . 124.0(5) yes
C16 . C15 H151 . 118.2 no
N6 . C15 H151 . 117.7 no
C15 . C16 C17 . 120.0(5) yes
C15 . C16 H161 . 119.4 no
C17 . C16 H161 . 120.7 no
C16 . C17 C18 . 115.7(4) yes
C16 . C17 C20 . 124.3(4) yes
C18 . C17 C20 . 120.0(4) yes
C17 . C18 C19 . 120.6(4) yes
C17 . C18 H181 . 119.3 no
C19 . C18 H181 . 120.1 no
C18 . C19 N6 . 123.6(4) yes
C18 . C19 H191 . 118.3 no
N6 . C19 H191 . 118.1 no
C17 . C20 C20 2_665 125.2(6) yes
C17 . C20 H201 . 116.9 no
C20 2_665 C20 H201 . 117.9 no
O1 . C21 H211 . 109.1 no
O1 . C21 H213 . 109.0 no
H211 . C21 H213 . 110.5 no
O1 . C21 H212 . 109.1 no
H211 . C21 H212 . 109.8 no
H213 . C21 H212 . 109.4 no
C1 . N1 Fe1 . 148.2(5) yes
C2 . N2 Fe1 . 170.9(5) yes
C3 . N3 C7 . 118.4(4) yes
C3 . N3 Fe1 . 125.9(3) yes
C7 . N3 Fe1 . 115.7(3) yes
C8 . N4 C9 . 114.7(5) yes
C8 . N4 Fe1 . 107.0(3) yes
C9 . N4 Fe1 . 111.4(4) yes
C8 . N4 H4 . 108.0 no
C9 . N4 H4 . 107.6 no
Fe1 . N4 H4 . 107.8 no
C14 . N5 C10 . 118.4(5) yes
C14 . N5 Fe1 . 124.2(4) yes
C10 . N5 Fe1 . 117.2(4) yes
C15 . N6 C19 . 116.0(4) yes
C15 . N6 Fe1 . 120.3(3) yes
C19 . N6 Fe1 . 123.6(3) yes
N3 . Fe1 N6 . 172.54(15) yes
N3 . Fe1 N5 . 85.18(14) yes
N6 . Fe1 N5 . 90.68(14) yes
N3 . Fe1 N4 . 75.11(15) yes
N6 . Fe1 N4 . 97.95(16) yes
N5 . Fe1 N4 . 77.33(16) yes
N3 . Fe1 N1 . 94.86(16) yes
N6 . Fe1 N1 . 91.77(16) yes
N5 . Fe1 N1 . 96.59(18) yes
N4 . Fe1 N1 . 168.54(16) yes
N3 . Fe1 N2 . 93.33(16) yes
N6 . Fe1 N2 . 89.26(16) yes
N5 . Fe1 N2 . 166.58(19) yes
N4 . Fe1 N2 . 89.38(19) yes
N1 . Fe1 N2 . 96.8(2) yes
C21 . O1 H1 . 121.8 no

loop_
_geom_bond_atom_site_label_1
_geom_bond_atom_site_label_2
_geom_bond_site_symmetry_2
_geom_bond_distance
_geom_bond_publ_flag
C1 N1 . 1.148(6) yes
C1 S1 . 1.613(5) yes
C2 N2 . 1.140(7) yes
C2 S2 . 1.602(6) yes
C3 C4 . 1.366(7) yes
C3 N3 . 1.341(6) yes
C3 H31 . 0.944 no
C4 C5 . 1.373(9) yes
C4 H41 . 0.939 no
C5 C6 . 1.350(9) yes
C5 H51 . 0.927 no
C6 C7 . 1.402(7) yes
C6 H61 . 0.920 no
C7 C8 . 1.499(8) yes
C7 N3 . 1.329(6) yes
C8 N4 . 1.479(8) yes
C8 H81 . 0.965 no
C8 H82 . 0.965 no
C9 C10 . 1.500(9) yes
C9 N4 . 1.464(7) yes
C9 H91 . 0.976 no
C9 H92 . 0.968 no
C10 C11 . 1.386(7) yes
C10 N5 . 1.325(6) yes
C11 C12 . 1.385(10) yes
C11 H111 . 0.940 no
C12 C13 . 1.362(10) yes
C12 H121 . 0.936 no
C13 C14 . 1.380(8) yes
C13 H131 . 0.931 no
C14 N5 . 1.342(7) yes
C14 H141 . 0.930 no
C15 C16 . 1.368(7) yes
C15 N6 . 1.327(6) yes
C15 H151 . 0.925 no
C16 C17 . 1.381(7) yes
C16 H161 . 0.928 no
C17 C18 . 1.371(6) yes
C17 C20 . 1.464(6) yes
C18 C19 . 1.375(6) yes
C18 H181 . 0.933 no
C19 N6 . 1.316(6) yes
C19 H191 . 0.940 no
C20 C20 2_665 1.318(9) yes
C20 H201 . 0.934 no
C21 O1 . 1.326(9) yes
C21 H211 . 0.976 no
C21 H213 . 0.968 no
C21 H212 . 0.969 no
N1 Fe1 . 2.111(4) yes
N2 Fe1 . 2.093(5) yes
N3 Fe1 . 2.208(4) yes
N4 Fe1 . 2.239(4) yes
N4 H4 . 0.884 no
N5 Fe1 . 2.163(4) yes
N6 Fe1 . 2.219(4) yes
O1 H1 . 0.835 no

loop_
_geom_hbond_atom_site_label_D
_geom_hbond_atom_site_label_H
_geom_hbond_atom_site_label_A
_geom_hbond_angle_DHA
_geom_hbond_distance_DH
_geom_hbond_distance_HA
_geom_hbond_distance_DA
_geom_hbond_publ_flag
N4 H4 O1 173 0.88 1.97 2.849(8) yes
